data_2209717
loop_
_publ_author_name
'Hai Feng'
'Ya-Ping L\"u'
'Hui-Min Zhang'
'Bing Tu'
'Zhi-Min Jin'

_publ_section_title
;
 Urotropine--2,2,3,3-tetramethylcyclopropanecarboxylic acid (1/1)
;
_journal_coeditor_code YA2015
_journal_issue 7
_journal_name_full 'Acta Crystallographica Section E'
_journal_page_first o3122
_journal_page_last o3123
_journal_paper_doi 10.1107/S1600536806024676
_journal_volume 62
_journal_year 2006
_chemical_formula_iupac 'C8 H14 O2, C6 H12 N4'
_chemical_formula_moiety 'C8 H14 O2, C6 H12 N4'
_chemical_formula_sum 'C14 H26 N4 O2'
_chemical_formula_weight 282.39
_chemical_name_systematic
;
Urotropine--2,2,3,3-tetramethylcyclopropanecarboxylic acid (1/1)
;
_space_group_IT_number 15
_symmetry_cell_setting monoclinic
_symmetry_space_group_name_Hall '-C 2yc'
_symmetry_space_group_name_H-M 'C 1 2/c 1'
_atom_sites_solution_hydrogens geom
_atom_sites_solution_primary direct
_atom_sites_solution_secondary difmap
_audit_creation_method SHELXL97
_cell_angle_alpha 90.00
_cell_angle_beta 96.881(2)
_cell_angle_gamma 90.00
_cell_formula_units_Z 8
_cell_length_a 10.2439(14)
_cell_length_b 7.0715(9)
_cell_length_c 42.491(6)
_cell_measurement_reflns_used 1501
_cell_measurement_temperature 293(2)
_cell_measurement_theta_max 24.9
_cell_measurement_theta_min 1.5
_cell_volume 3055.9(7)
_computing_cell_refinement SMART
_computing_data_collection 'SMART (Bruker, 2000)'
_computing_data_reduction 'SAINT (Bruker, 2000)'
_computing_molecular_graphics SHELXTL
_computing_publication_material SHELXTL
_computing_structure_refinement 'SHELXL97 (Sheldrick, 1997)'
_computing_structure_solution 'SHELXTL (Bruker, 2000)'
_diffrn_ambient_temperature 293(2)
_diffrn_measured_fraction_theta_full 0.995
_diffrn_measured_fraction_theta_max 0.995
_diffrn_measurement_device_type 'Bruker SMART CCD area-detector'
_diffrn_measurement_method '\f and \w'
_diffrn_radiation_monochromator graphite
_diffrn_radiation_source 'fine-focus sealed tube'
_diffrn_radiation_type MoK\a
_diffrn_radiation_wavelength 0.71073
_diffrn_reflns_av_R_equivalents 0.028
_diffrn_reflns_av_sigmaI/netI 0.037
_diffrn_reflns_limit_h_max 12
_diffrn_reflns_limit_h_min -12
_diffrn_reflns_limit_k_max 8
_diffrn_reflns_limit_k_min -7
_diffrn_reflns_limit_l_max 36
_diffrn_reflns_limit_l_min -50
_diffrn_reflns_number 7802
_diffrn_reflns_theta_full 25.2
_diffrn_reflns_theta_max 25.2
_diffrn_reflns_theta_min 1.0
_diffrn_standards_number 0
_exptl_absorpt_coefficient_mu 0.08
_exptl_absorpt_correction_T_max 0.980
_exptl_absorpt_correction_T_min 0.969
_exptl_absorpt_correction_type multi-scan
_exptl_absorpt_process_details '(SADABS; Bruker, 2000)'
_exptl_crystal_colour Colourless
_exptl_crystal_density_diffrn 1.228
_exptl_crystal_density_method 'not measured'
_exptl_crystal_description Block
_exptl_crystal_F_000 1232
_exptl_crystal_size_max 0.25
_exptl_crystal_size_mid 0.19
_exptl_crystal_size_min 0.16
_refine_diff_density_max 0.27
_refine_diff_density_min -0.35
_refine_ls_extinction_method none
_refine_ls_goodness_of_fit_ref 1.24
_refine_ls_hydrogen_treatment mixed
_refine_ls_matrix_type full
_refine_ls_number_parameters 189
_refine_ls_number_reflns 2750
_refine_ls_number_restraints 0
_refine_ls_restrained_S_all 1.24
_refine_ls_R_factor_all 0.099
_refine_ls_R_factor_gt 0.081
_refine_ls_shift/su_max 0.000
_refine_ls_shift/su_mean 0.000
_refine_ls_structure_factor_coef Fsqd
_refine_ls_weighting_details 'calc w = 1/[\s^2^(Fo^2^)+(0.0906P)^2^+2.4269P] where P=(Fo^2^+2Fc^2^)/3'
_refine_ls_weighting_scheme calc
_refine_ls_wR_factor_gt 0.192
_refine_ls_wR_factor_ref 0.209
_reflns_number_gt 2320
_reflns_number_total 2758
_reflns_threshold_expression I>2\s(I)
_cod_data_source_file ya2015.cif
_cod_data_source_block I
_cod_depositor_comments
;
The following automatic conversions were performed:
'_symmetry_cell_setting' value 'Monoclinic' changed to 'monoclinic'
according to '/home/saulius/struct/CIF-dictionaries/cif_core.dic'
dictionary named 'cif_core.dic' version 2.4.1 from 2010-06-29.

Automatic conversion script
Id: cif_fix_enum 1527 2010-12-29 10:47:43Z saulius 

The following automatic conversions were performed:

'_symmetry_cell_setting' value 'Monoclinic' changed to 'monoclinic'
according to /home/saulius/struct/CIF-dictionaries/cif_core.dic
dictionary named 'cif_core.dic' version 2.4.1 from 2010-06-29.

Automatic conversion script
Id: cif_fix_values 1715 2011-07-08 13:25:40Z adriana 
;
_cod_original_sg_symbol_H-M 'C 2/c'
_cod_database_code 2209717
_cod_database_fobs_code 2209717

loop_
_symmetry_equiv_pos_as_xyz
'x, y, z'
'-x, y, -z+1/2'
'x+1/2, y+1/2, z'
'-x+1/2, y+1/2, -z+1/2'
'-x, -y, -z'
'x, -y, z-1/2'
'-x+1/2, -y+1/2, -z'
'x+1/2, -y+1/2, z-1/2'

loop_
_atom_site_type_symbol
_atom_site_label
_atom_site_fract_x
_atom_site_fract_y
_atom_site_fract_z
_atom_site_U_iso_or_equiv
_atom_site_adp_type
_atom_site_calc_flag
_atom_site_refinement_flags
_atom_site_occupancy
O O1 0.1412(2) 0.1670(3) 0.60939(5) 0.0527(6) Uani d . 1
O O2 0.2986(2) 0.3560(4) 0.63050(5) 0.0618(7) Uani d . 1
C C7 0.2106(3) 0.3221(4) 0.60972(6) 0.0353(7) Uani d . 1
C C8 0.1781(3) 0.4573(4) 0.58358(7) 0.0361(7) Uani d . 1
H H8 0.2403 0.5631 0.5848 0.043 Uiso calc R 1
C C9 0.0397(3) 0.5196(4) 0.56981(6) 0.0336(7) Uani d . 1
C C10 0.1236(3) 0.4133(4) 0.54918(6) 0.0360(7) Uani d . 1
C C11 -0.0788(3) 0.4259(5) 0.58085(9) 0.0561(9) Uani d . 1
H H11A -0.1532 0.4415 0.5651 0.084 Uiso calc R 1
H H11B -0.0972 0.4828 0.6003 0.084 Uiso calc R 1
H H11C -0.0614 0.2935 0.5842 0.084 Uiso calc R 1
C C12 0.0200(4) 0.7308(4) 0.56555(9) 0.0558(9) Uani d . 1
H H12A 0.1016 0.7885 0.5618 0.084 Uiso calc R 1
H H12B -0.0090 0.7835 0.5843 0.084 Uiso calc R 1
H H12C -0.0450 0.7541 0.5478 0.084 Uiso calc R 1
C C13 0.0878(4) 0.2129(5) 0.53929(8) 0.0571(9) Uani d . 1
H H13A 0.0481 0.1511 0.5559 0.086 Uiso calc R 1
H H13B 0.1657 0.1457 0.5354 0.086 Uiso calc R 1
H H13C 0.0268 0.2147 0.5203 0.086 Uiso calc R 1
C C14 0.1879(3) 0.5175(6) 0.52405(8) 0.0608(10) Uani d . 1
H H14A 0.1274 0.5260 0.5050 0.091 Uiso calc R 1
H H14B 0.2652 0.4503 0.5197 0.091 Uiso calc R 1
H H14C 0.2120 0.6424 0.5315 0.091 Uiso calc R 1
N N1 0.2281(3) -0.0091(4) 0.71859(6) 0.0501(7) Uani d . 1
N N2 0.3509(3) -0.2502(4) 0.69463(6) 0.0509(7) Uani d . 1
N N3 0.2052(2) -0.0428(3) 0.66119(5) 0.0387(6) Uani d . 1
N N4 0.1149(3) -0.2815(4) 0.69377(7) 0.0577(8) Uani d . 1
C C1 0.3499(3) -0.1150(5) 0.72028(8) 0.0554(9) Uani d . 1
H H1A 0.3634 -0.1818 0.7403 0.066 Uiso calc R 1
H H1B 0.4224 -0.0275 0.7197 0.066 Uiso calc R 1
C C2 0.2090(4) 0.0889(4) 0.68828(8) 0.0523(9) Uani d . 1
H H2A 0.2800 0.1786 0.6873 0.063 Uiso calc R 1
H H2B 0.1272 0.1593 0.6867 0.063 Uiso calc R 1
C C3 0.1210(3) -0.1453(6) 0.71943(8) 0.0604(10) Uani d . 1
H H3A 0.1329 -0.2121 0.7395 0.072 Uiso calc R 1
H H3B 0.0382 -0.0776 0.7181 0.072 Uiso calc R 1
C C4 0.3294(3) -0.1491(5) 0.66455(7) 0.0491(8) Uani d . 1
H H4A 0.3282 -0.2389 0.6473 0.059 Uiso calc R 1
H H4B 0.4017 -0.0622 0.6631 0.059 Uiso calc R 1
C C5 0.2410(4) -0.3792(4) 0.69601(8) 0.0581(10) Uani d . 1
H H5A 0.2540 -0.4490 0.7158 0.070 Uiso calc R 1
H H5B 0.2392 -0.4696 0.6788 0.070 Uiso calc R 1
C C6 0.0980(4) -0.1793(6) 0.66368(8) 0.0618(10) Uani d . 1
H H6A 0.0148 -0.1123 0.6617 0.074 Uiso calc R 1
H H6B 0.0953 -0.2692 0.6464 0.074 Uiso calc R 1
H H1 0.171(4) 0.098(6) 0.6271(10) 0.079(12) Uiso d . 1

loop_
_atom_site_aniso_label
_atom_site_aniso_U_11
_atom_site_aniso_U_22
_atom_site_aniso_U_33
_atom_site_aniso_U_12
_atom_site_aniso_U_13
_atom_site_aniso_U_23
O1 0.0663(15) 0.0438(13) 0.0437(13) -0.0074(11) -0.0117(11) 0.0179(10)
O2 0.0579(14) 0.0729(17) 0.0492(14) -0.0086(12) -0.0164(11) 0.0083(12)
C7 0.0334(14) 0.0397(16) 0.0327(15) 0.0060(12) 0.0037(12) -0.0007(12)
C8 0.0338(14) 0.0317(15) 0.0422(17) -0.0025(11) 0.0024(12) 0.0047(12)
C9 0.0377(15) 0.0291(14) 0.0336(15) 0.0035(11) 0.0029(11) 0.0057(11)
C10 0.0387(15) 0.0377(15) 0.0314(15) 0.0061(12) 0.0032(11) 0.0080(12)
C11 0.0390(17) 0.062(2) 0.069(2) 0.0076(16) 0.0156(16) 0.0176(18)
C12 0.070(2) 0.0352(17) 0.062(2) 0.0131(16) 0.0071(18) 0.0071(15)
C13 0.082(3) 0.0454(19) 0.0405(18) 0.0140(17) -0.0048(16) -0.0054(15)
C14 0.057(2) 0.080(3) 0.048(2) 0.0117(19) 0.0173(16) 0.0190(19)
N1 0.0759(19) 0.0412(15) 0.0337(14) 0.0028(14) 0.0095(13) -0.0037(12)
N2 0.0510(16) 0.0551(17) 0.0478(16) 0.0200(13) 0.0115(12) 0.0138(13)
N3 0.0499(14) 0.0350(13) 0.0304(13) -0.0002(11) 0.0013(10) 0.0077(10)
N4 0.0566(17) 0.0657(19) 0.0495(17) -0.0274(15) 0.0015(13) 0.0138(15)
C1 0.0508(19) 0.073(2) 0.0380(18) -0.0107(17) -0.0117(14) 0.0081(17)
C2 0.075(2) 0.0349(16) 0.0478(19) 0.0097(16) 0.0084(16) 0.0010(14)
C3 0.056(2) 0.080(3) 0.050(2) 0.0144(19) 0.0250(17) 0.0181(19)
C4 0.0566(19) 0.054(2) 0.0404(18) 0.0081(15) 0.0202(15) 0.0081(14)
C5 0.104(3) 0.0302(16) 0.0398(19) 0.0033(18) 0.0086(18) 0.0089(14)
C6 0.057(2) 0.076(2) 0.048(2) -0.0185(18) -0.0135(16) 0.0109(18)

loop_
_atom_type_symbol
_atom_type_description
_atom_type_scat_dispersion_real
_atom_type_scat_dispersion_imag
_atom_type_scat_source
C C 0.0033 0.0016 'International Tables Vol C Tables 4.2.6.8 and 6.1.1.4'
H H 0.0000 0.0000 'International Tables Vol C Tables 4.2.6.8 and 6.1.1.4'
N N 0.0061 0.0033 'International Tables Vol C Tables 4.2.6.8 and 6.1.1.4'
O O 0.0106 0.0060 'International Tables Vol C Tables 4.2.6.8 and 6.1.1.4'

loop_
_geom_angle_atom_site_label_1
_geom_angle_atom_site_label_2
_geom_angle_atom_site_label_3
_geom_angle
_geom_angle_publ_flag
C7 O1 H1 108(3) yes
O2 C7 O1 122.2(3) yes
O2 C7 C8 120.3(3) yes
O1 C7 C8 117.6(2) yes
C7 C8 C9 126.1(2) yes
C7 C8 C10 127.7(2) yes
C9 C8 C10 58.62(17) yes
C7 C8 H8 111.6 ?
C9 C8 H8 111.6 ?
C10 C8 H8 111.6 ?
C10 C9 C11 120.1(3) ?
C10 C9 C12 120.1(2) ?
C11 C9 C12 111.8(3) ?
C10 C9 C8 60.71(18) yes
C11 C9 C8 119.8(2) ?
C12 C9 C8 115.6(2) ?
C9 C10 C13 119.7(3) ?
C9 C10 C14 119.8(3) ?
C13 C10 C14 111.9(3) ?
C9 C10 C8 60.67(17) yes
C13 C10 C8 120.3(2) ?
C14 C10 C8 115.8(3) ?
C9 C11 H11A 109.5 ?
C9 C11 H11B 109.5 ?
H11A C11 H11B 109.5 ?
C9 C11 H11C 109.5 ?
H11A C11 H11C 109.5 ?
H11B C11 H11C 109.5 ?
C9 C12 H12A 109.5 ?
C9 C12 H12B 109.5 ?
H12A C12 H12B 109.5 ?
C9 C12 H12C 109.5 ?
H12A C12 H12C 109.5 ?
H12B C12 H12C 109.5 ?
C10 C13 H13A 109.5 ?
C10 C13 H13B 109.5 ?
H13A C13 H13B 109.5 ?
C10 C13 H13C 109.5 ?
H13A C13 H13C 109.5 ?
H13B C13 H13C 109.5 ?
C10 C14 H14A 109.5 ?
C10 C14 H14B 109.5 ?
H14A C14 H14B 109.5 ?
C10 C14 H14C 109.5 ?
H14A C14 H14C 109.5 ?
H14B C14 H14C 109.5 ?
C1 N1 C2 108.3(2) ?
C1 N1 C3 107.6(3) ?
C2 N1 C3 108.3(3) ?
C1 N2 C5 107.9(2) ?
C1 N2 C4 108.7(3) ?
C5 N2 C4 107.8(3) ?
C4 N3 C6 107.6(3) ?
C4 N3 C2 107.8(2) ?
C6 N3 C2 107.9(3) ?
C3 N4 C5 107.9(3) ?
C3 N4 C6 108.6(3) ?
C5 N4 C6 107.6(3) ?
N1 C1 N2 112.8(2) ?
N1 C1 H1A 109.0 ?
N2 C1 H1A 109.0 ?
N1 C1 H1B 109.0 ?
N2 C1 H1B 109.0 ?
H1A C1 H1B 107.8 ?
N1 C2 N3 112.2(2) ?
N1 C2 H2A 109.2 ?
N3 C2 H2A 109.2 ?
N1 C2 H2B 109.2 ?
N3 C2 H2B 109.2 ?
H2A C2 H2B 107.9 ?
N4 C3 N1 112.6(2) ?
N4 C3 H3A 109.1 ?
N1 C3 H3A 109.1 ?
N4 C3 H3B 109.1 ?
N1 C3 H3B 109.1 ?
H3A C3 H3B 107.8 ?
N2 C4 N3 112.0(2) ?
N2 C4 H4A 109.2 ?
N3 C4 H4A 109.2 ?
N2 C4 H4B 109.2 ?
N3 C4 H4B 109.2 ?
H4A C4 H4B 107.9 ?
N2 C5 N4 112.6(2) ?
N2 C5 H5A 109.1 ?
N4 C5 H5A 109.1 ?
N2 C5 H5B 109.1 ?
N4 C5 H5B 109.1 ?
H5A C5 H5B 107.8 ?
N4 C6 N3 112.1(3) ?
N4 C6 H6A 109.2 ?
N3 C6 H6A 109.2 ?
N4 C6 H6B 109.2 ?
N3 C6 H6B 109.2 ?
H6A C6 H6B 107.9 ?

loop_
_geom_bond_atom_site_label_1
_geom_bond_atom_site_label_2
_geom_bond_distance
_geom_bond_publ_flag
O1 C7 1.307(4) yes
O1 H1 0.92(4) ?
O2 C7 1.208(3) yes
C7 C8 1.473(4) yes
C8 C9 1.533(4) yes
C8 C10 1.533(4) yes
C8 H8 0.9800 ?
C9 C10 1.501(4) yes
C9 C11 1.506(4) ?
C9 C12 1.515(4) ?
C10 C13 1.511(4) ?
C10 C14 1.512(4) ?
C11 H11A 0.9600 ?
C11 H11B 0.9600 ?
C11 H11C 0.9600 ?
C12 H12A 0.9600 ?
C12 H12B 0.9600 ?
C12 H12C 0.9600 ?
C13 H13A 0.9600 ?
C13 H13B 0.9600 ?
C13 H13C 0.9600 ?
C14 H14A 0.9600 ?
C14 H14B 0.9600 ?
C14 H14C 0.9600 ?
N1 C1 1.450(4) yes
N1 C2 1.455(4) yes
N1 C3 1.463(5) yes
N2 C1 1.451(4) yes
N2 C5 1.455(4) yes
N2 C4 1.458(4) yes
N3 C4 1.469(4) yes
N3 C6 1.475(4) yes
N3 C2 1.478(4) yes
N4 C3 1.451(5) yes
N4 C5 1.458(5) yes
N4 C6 1.461(4) yes
C1 H1A 0.9700 ?
C1 H1B 0.9700 ?
C2 H2A 0.9700 ?
C2 H2B 0.9700 ?
C3 H3A 0.9700 ?
C3 H3B 0.9700 ?
C4 H4A 0.9700 ?
C4 H4B 0.9700 ?
C5 H5A 0.9700 ?
C5 H5B 0.9700 ?
C6 H6A 0.9700 ?
C6 H6B 0.9700 ?

loop_
_geom_hbond_atom_site_label_D
_geom_hbond_atom_site_label_H
_geom_hbond_atom_site_label_A
_geom_hbond_site_symmetry_A
_geom_hbond_distance_DH
_geom_hbond_distance_HA
_geom_hbond_distance_DA
_geom_hbond_angle_DHA
_geom_hbond_publ_flag
O1 H1 N3 . 0.92(4) 1.76(4) 2.670(3) 172(3) yes
C5 H5B O2 1_545 0.97 2.53 3.464(4) 162 yes
C6 H6A O2 3_445 0.97 2.45 3.228(4) 137 yes

loop_
_geom_torsion_atom_site_label_1
_geom_torsion_atom_site_label_2
_geom_torsion_atom_site_label_3
_geom_torsion_atom_site_label_4
_geom_torsion
O2 C7 C8 C9 -135.8(3)
O1 C7 C8 C9 44.1(4)
O2 C7 C8 C10 148.7(3)
O1 C7 C8 C10 -31.3(4)
C7 C8 C9 C10 -116.2(3)
C7 C8 C9 C11 -6.3(4)
C10 C8 C9 C11 109.9(3)
C7 C8 C9 C12 132.3(3)
C10 C8 C9 C12 -111.6(3)
C11 C9 C10 C13 0.6(4)
C12 C9 C10 C13 -145.4(3)
C8 C9 C10 C13 110.2(3)
C11 C9 C10 C14 145.8(3)
C12 C9 C10 C14 -0.2(4)
C8 C9 C10 C14 -104.6(3)
C11 C9 C10 C8 -109.6(3)
C12 C9 C10 C8 104.4(3)
C7 C8 C10 C9 113.7(3)
C7 C8 C10 C13 4.4(4)
C9 C8 C10 C13 -109.3(3)
C7 C8 C10 C14 -135.1(3)
C9 C8 C10 C14 111.2(3)
C2 N1 C1 N2 -58.3(3)
C3 N1 C1 N2 58.5(3)
C5 N2 C1 N1 -58.5(3)
C4 N2 C1 N1 58.2(3)
C1 N1 C2 N3 58.2(4)
C3 N1 C2 N3 -58.1(3)
C4 N3 C2 N1 -58.0(3)
C6 N3 C2 N1 57.9(3)
C5 N4 C3 N1 58.0(3)
C6 N4 C3 N1 -58.3(4)
C1 N1 C3 N4 -58.3(3)
C2 N1 C3 N4 58.5(3)
C1 N2 C4 N3 -57.8(4)
C5 N2 C4 N3 59.0(3)
C6 N3 C4 N2 -58.6(3)
C2 N3 C4 N2 57.5(3)
C1 N2 C5 N4 57.9(3)
C4 N2 C5 N4 -59.4(3)
C3 N4 C5 N2 -57.8(3)
C6 N4 C5 N2 59.2(3)
C3 N4 C6 N3 58.0(4)
C5 N4 C6 N3 -58.6(4)
C4 N3 C6 N4 58.5(4)
C2 N3 C6 N4 -57.5(4)

loop_
_cod_related_entry_id
_cod_related_entry_database
_cod_related_entry_code
1 ChemSpider 21127848
